data_2107238
loop_
_publ_author_name
'Weiss, J.'
'Siebert, H.'
'Wieghardt, K.'

_publ_section_title
;
 Die Kristall- und Molekuelstruktur von (Co3 (N H3)8 (O H)2 (N O2)2 (C
 N)2) (Cl O4)3 (Na Cl O4) (H2 O)2
;
_journal_issue 11
_journal_name_full 'Acta Crystallographica B (24,1968-38,1982)'
_journal_page_first 1709
_journal_page_last 1712
_journal_paper_doi 10.1107/S0567740870004776
_journal_volume 26
_journal_year 1970
_chemical_formula_sum 'C2 H30 Cl4 Co3 N12 Na O24'
_chemical_name_systematic
;
(Co3 (N H3)8 (O H)2 (N O2)2 (C N)2) (Cl O4)3 (Na Cl O4) (H2 O)2
;
_space_group_IT_number 5
_symmetry_space_group_name_Hall 'A 2y'
_symmetry_space_group_name_H-M 'A 1 2 1'
_cell_angle_alpha 90
_cell_angle_beta 112.3
_cell_angle_gamma 90
_cell_formula_units_Z 2
_cell_length_a 14.114
_cell_length_b 7.864
_cell_length_c 14.843
_cell_volume 1524.247
_citation_journal_id_ASTM ACBCAR
_cod_data_source_file Weiss_ACBCAR_1970_1749.cif
_cod_data_source_block C2H30Cl4Co3N12Na1O24

loop_
_cod_entry_issue_id
_cod_entry_issue_origin
_cod_entry_issue_severity
_cod_entry_issue_description
1 original warning
;
 The reported bond distances/angles involving atoms 'O4' and 'O11'
 do not match the ones calculated from the given coordinates.
;

_cod_original_cell_volume 1524.248
_cod_original_sg_symbol_Hall 'C 2y (z,y,-x)'
_cod_original_formula_sum 'C2 H30 Cl4 Co3 N12 Na1 O24'
_cod_database_code 2107238

loop_
_symmetry_equiv_pos_as_xyz
x,y,z
-x,y,-z
x,y+1/2,z+1/2
-x,y+1/2,-z+1/2

loop_
_atom_site_label
_atom_site_type_symbol
_atom_site_fract_x
_atom_site_fract_y
_atom_site_fract_z
_atom_site_occupancy
_atom_site_U_iso_or_equiv
Co1 Co+3 0 0 0 1 0.0
Co2 Co+3 0.172 0.2334 0.1631 1 0.0
C1 C+2 0.0974 0.8209 0.0269 1 0.0
N1 N-3 0.0688 0.4105 0.1406 1 0.0
N2 N-3 0.2399 0.2748 0.3075 1 0.0
N3 N-3 0.2663 0.3884 0.1357 1 0.0
N4 N-3 0.2685 0.0368 0.1773 1 0.0
N5 N-3 0.1501 0.7076 0.0408 1 0.0
N6 N+3 0.0153 0.0026 0.1375 1 0.0
O1 O-2 0.0816 0.0907 0.198 1 0.0
O2 O-2 0.1011 0.1765 0.0261 1 0.0
O3 O-2 0.0424 0.4217 0.3357 1 0.0
Cl1 Cl+7 0.2369 0.762 0.3655 1 0.0
O4 O-2 0.1253 0.6266 0.4373 1 0.0
O5 O-2 0.3114 0.8763 0.3811 1 0.0
O6 O-2 0.2038 0.6963 0.2691 1 0.0
O7 O-2 0.1612 0.8854 0.3759 1 0.0
Cl2 Cl+7 0.4572 0.7395 0.1288 1 0.0
O8 O-2 0.4017 0.2204 0.6943 1 0.0
O9 O-2 0.4042 0.83 0.0471 1 0.0
O10 O-2 0.4835 0.0842 0.3718 1 0.0
O11 O-2 0.456 0.3427 0.3712 1 0.0
O12 O-2 0.453 0.2052 0.1004 1 0.0
Na1 Na+1 0.5 0.4014 0 1 0.0

loop_
_geom_bond_atom_site_label_1
_geom_bond_atom_site_label_2
_geom_bond_distance
_geom_bond_publ_flag
Co1 C1 1.90(4) yes
Co1 O2 1.92(2) yes
Co1 N6 1.97(3) yes
Co2 N1 1.95(3) yes
Co2 N2 2.02(3) yes
Co2 N3 1.96(3) yes
Co2 N4 2.02(3) yes
Co2 O1 1.93(2) yes
Co2 O2 1.94(2) yes
N6 O1 1.24(3) yes
N6 O3 1.21(4) yes
N5 C1 1.13(5) yes
Cl1 O4 1.46(3) yes
Cl1 O5 1.34(4) yes
Cl1 O6 1.42(4) yes
Cl1 O7 1.49(5) yes
Cl2 O8 1.47(3) yes
Cl2 O9 1.36(4) yes
Cl2 O10 1.48(5) yes
Cl2 O11 1.42(4) yes

loop_
_geom_angle_atom_site_label_1
_geom_angle_atom_site_label_2
_geom_angle_atom_site_label_3
_geom_angle_site_symmetry_1
_geom_angle_site_symmetry_2
_geom_angle_site_symmetry_3
_geom_angle
_geom_angle_publ_flag
O2 Co1 N6 90.1 . . . yes
O2 Co1 C1 94.0 . . . yes
O2 Co1 O2 87.5 . . ? yes
N2 Co2 O1 84.4 . . . yes
N2 Co2 N3 91.9 . . . yes
N3 Co2 O2 92.8 . . . yes
N6 Co1 O2 89.0 . . ? yes
N6 Co1 C1 90.6 . . ? yes
C1 Co1 C1 84.4 . . ? yes
N6 Co1 C1 90.2 . . . yes
N1 Co2 O2 86.1 . . . yes
N1 Co2 O1 86.2 . . . yes
N1 Co2 N3 92.4 . . . yes
N1 Co2 N2 95.1 . . . yes
N2 Co2 N4 89.0 . . . yes
N3 Co2 N4 90.6 . . . yes
N4 Co2 O1 90.9 . . . yes
N4 Co2 O2 89.6 . . . yes
O1 Co2 O2 90.9 . . . yes
Co1 N6 O1 120.9 . . . yes
O1 N6 O3 118.3 . . . yes
Co1 N6 O3 120.6 . . . yes
Co2 O1 N6 122.1 . . . yes
Co1 O2 Co2 115.1 . . . yes
O4 Cl1 O6 110.7 . . . yes
O4 Cl1 O7 108.6 . . . yes
O5 Cl1 O4 117.9 . . . yes
O5 Cl1 O6 110.8 . . . yes
O5 Cl1 O7 95.3 . . . yes
O6 Cl1 O7 111.4 . . . yes
O8 Cl2 O10 111.3 . . . yes
O8 Cl2 O11 108.6 . . . yes
O8 Cl2 O9 114.9 . . . yes
O9 Cl2 O11 103.8 . . . yes
O10 Cl2 O9 123.1 . . . yes
O10 Cl2 O11 95.5 . . . yes
